data_1506504
loop_
_publ_author_name
'Fern\'andez, Marta'
'Alonso, Ricardo'

_publ_section_title
;
 Tandem radical addition and cyclization of epsilon-substituted delta-yne
 ketimines.
;
_journal_issue 1
_journal_name_full 'Organic letters'
_journal_page_first 11
_journal_page_last 14
_journal_paper_doi 10.1021/ol048104s
_journal_volume 7
_journal_year 2005
_chemical_absolute_configuration syn
_chemical_compound_source 'Synthetized from commercial glucuronolactone'
_chemical_formula_moiety 'C30 H31 N1 O5 S1'
_chemical_formula_sum 'C30 H31 N O5 S'
_chemical_formula_weight 517.62
_chemical_melting_point 441
_chemical_name_systematic
;
(3aR,4aS,5R,8aR,8bR)-2,2-dimethyl-8a(benzyloxyamino)-8-phenyl-7-
(phenylsulfanyl)-3a,4a,5,6,8a,8b-hexahydrobenzo[4,5]furo[2,3-d][1,3]dioxol-5-ol
;
_space_group_IT_number 4
_symmetry_cell_setting monoclinic
_symmetry_Int_Tables_number 4
_symmetry_space_group_name_Hall 'P 2yb'
_symmetry_space_group_name_H-M 'P 1 21 1'
_atom_sites_solution_hydrogens geom
_atom_sites_solution_primary direct
_atom_sites_solution_secondary difmap
_audit_creation_method SHELXL-97
_cell_angle_alpha 90.00
_cell_angle_beta 92.194(5)
_cell_angle_gamma 90.00
_cell_formula_units_Z 2
_cell_length_a 10.9050(6)
_cell_length_b 9.0569(7)
_cell_length_c 13.2693(7)
_cell_measurement_reflns_used 25
_cell_measurement_temperature 293(2)
_cell_measurement_theta_max 42.76
_cell_measurement_theta_min 18.95
_cell_volume 1309.59(14)
_computing_cell_refinement 'CAD4 Express (Enraf Nonius, 1994)'
_computing_data_collection 'CAD4 Express (Enraf Nonius, 1994)'
_computing_data_reduction 'XCAD4 (Harms & Wocadlo, 1995)'
_computing_molecular_graphics 'Ortep-3 for Windows (Farrugia, 1997)'
_computing_publication_material 'WinGX publication routines (Farrugia, 1999)'
_computing_structure_refinement 'SHELXL-97 (Sheldrick, 1997)'
_computing_structure_solution 'SIR97 (Altomare et al., 1999)'
_diffrn_ambient_temperature 293(2)
_diffrn_measured_fraction_theta_full 1.000
_diffrn_measured_fraction_theta_max 1.000
_diffrn_measurement_device_type 'Enraf Nonius TurboCAD4'
_diffrn_measurement_method 'non-profiled omega/2theta scans'
_diffrn_radiation_monochromator graphite
_diffrn_radiation_type CuK\a
_diffrn_radiation_wavelength 1.54184
_diffrn_reflns_av_R_equivalents 0.1206
_diffrn_reflns_av_sigmaI/netI 0.0445
_diffrn_reflns_limit_h_max 0
_diffrn_reflns_limit_h_min -13
_diffrn_reflns_limit_k_max 0
_diffrn_reflns_limit_k_min -11
_diffrn_reflns_limit_l_max 16
_diffrn_reflns_limit_l_min -16
_diffrn_reflns_number 3024
_diffrn_reflns_theta_full 74.91
_diffrn_reflns_theta_max 74.91
_diffrn_reflns_theta_min 3.33
_diffrn_source 'fine-focus sealed tube'
_diffrn_standards_decay_% -1
_diffrn_standards_interval_count 138
_diffrn_standards_interval_time 120
_diffrn_standards_number 3
_exptl_absorpt_coefficient_mu 1.433
_exptl_absorpt_correction_T_max 0.9190
_exptl_absorpt_correction_T_min 0.5980
_exptl_absorpt_correction_type psi-scan
_exptl_absorpt_process_details
;
 ?
;
_exptl_crystal_colour colourless
_exptl_crystal_density_diffrn 1.313
_exptl_crystal_density_method 'not measured'
_exptl_crystal_description prism
_exptl_crystal_F_000 548
_exptl_crystal_recrystallization_method 'From dichloromethane-hexane'
_exptl_crystal_size_max 0.40
_exptl_crystal_size_mid 0.12
_exptl_crystal_size_min 0.06
_refine_diff_density_max 0.452
_refine_diff_density_min -0.470
_refine_diff_density_rms 0.065
_refine_ls_abs_structure_details 'Flack H D (1983), Acta Cryst. A39, 876-881'
_refine_ls_abs_structure_Flack -0.01(3)
_refine_ls_extinction_method none
_refine_ls_goodness_of_fit_ref 1.077
_refine_ls_hydrogen_treatment mixed
_refine_ls_matrix_type full
_refine_ls_number_parameters 337
_refine_ls_number_reflns 2872
_refine_ls_number_restraints 1
_refine_ls_restrained_S_all 1.077
_refine_ls_R_factor_all 0.0709
_refine_ls_R_factor_gt 0.0467
_refine_ls_shift/su_max 0.012
_refine_ls_shift/su_mean 0.000
_refine_ls_structure_factor_coef Fsqd
_refine_ls_weighting_details 'calc w=1/[\s^2^(Fo^2^)+(0.0943P)^2^+0.0000P] where P=(Fo^2^+2Fc^2^)/3'
_refine_ls_weighting_scheme calc
_refine_ls_wR_factor_gt 0.1193
_refine_ls_wR_factor_ref 0.1326
_reflns_number_gt 2387
_reflns_number_total 2872
_reflns_threshold_expression >2sigma(I)
_cod_data_source_file ol048104ssi20041123_125614.cif
_cod_data_source_block 2000ra01
_cod_original_sg_symbol_H-M 'P 21'
_cod_database_code 1506504

loop_
_symmetry_equiv_pos_as_xyz
'x, y, z'
'-x, y+1/2, -z'

loop_
_atom_site_label
_atom_site_type_symbol
_atom_site_fract_x
_atom_site_fract_y
_atom_site_fract_z
_atom_site_U_iso_or_equiv
_atom_site_adp_type
_atom_site_occupancy
_atom_site_symmetry_multiplicity
_atom_site_calc_flag
_atom_site_refinement_flags
C1 C 0.3588(3) 0.4216(4) 0.3694(2) 0.0356(7) Uani 1 1 d .
H1 H 0.3180 0.3402 0.4034 0.043 Uiso 1 1 calc R
C2 C 0.2739(3) 0.4795(4) 0.2859(2) 0.0334(7) Uani 1 1 d .
H2 H 0.1968 0.5127 0.3141 0.040 Uiso 1 1 calc R
O3 O 0.3313(2) 0.6007(3) 0.23591(19) 0.0410(6) Uani 1 1 d .
C4 C 0.2788(3) 0.6150(4) 0.1381(3) 0.0372(7) Uani 1 1 d .
H4 H 0.3424 0.6295 0.0888 0.045 Uiso 1 1 calc R
O5 O 0.1912(2) 0.7292(3) 0.1314(2) 0.0464(7) Uani 1 1 d .
C6 C 0.0750(3) 0.6703(4) 0.0990(3) 0.0409(8) Uani 1 1 d .
O7 O 0.0815(2) 0.5177(3) 0.1270(2) 0.0402(6) Uani 1 1 d .
C8 C 0.2054(3) 0.4719(4) 0.1150(3) 0.0339(7) Uani 1 1 d .
H8 H 0.2196 0.4318 0.0479 0.041 Uiso 1 1 calc R
C9 C 0.2464(3) 0.3672(4) 0.2005(2) 0.0323(7) Uani 1 1 d .
C10 C 0.3620(3) 0.2824(4) 0.1719(2) 0.0327(7) Uani 1 1 d .
C11 C 0.4624(3) 0.2821(4) 0.2314(2) 0.0349(7) Uani 1 1 d .
C12 C 0.4786(3) 0.3656(5) 0.3292(3) 0.0417(8) Uani 1 1 d .
H12A H 0.5326 0.4490 0.3191 0.050 Uiso 1 1 calc R
H12B H 0.5180 0.3015 0.3792 0.050 Uiso 1 1 calc R
O13 O 0.3810(3) 0.5383(3) 0.44024(19) 0.0461(7) Uani 1 1 d .
H13 H 0.4095 0.5040 0.4933 0.069 Uiso 1 1 calc R
C14 C -0.0243(4) 0.7438(6) 0.1563(5) 0.0683(14) Uani 1 1 d .
H14A H -0.0111 0.7251 0.2271 0.103 Uiso 1 1 calc R
H14B H -0.1027 0.7050 0.1342 0.103 Uiso 1 1 calc R
H14C H -0.0225 0.8483 0.1443 0.103 Uiso 1 1 calc R
C15 C 0.0563(4) 0.6834(7) -0.0137(3) 0.0633(12) Uani 1 1 d .
H15A H 0.0560 0.7857 -0.0325 0.095 Uiso 1 1 calc R
H15B H -0.0207 0.6393 -0.0342 0.095 Uiso 1 1 calc R
H15C H 0.1217 0.6335 -0.0461 0.095 Uiso 1 1 calc R
N16 N 0.1458(3) 0.2632(4) 0.2167(2) 0.0390(7) Uani 1 1 d .
H16 H 0.0832 0.2480 0.1767 0.047 Uiso 1 1 calc R
O17 O 0.1717(2) 0.1910(3) 0.31226(19) 0.0457(6) Uani 1 1 d .
C18 C 0.1067(5) 0.0556(5) 0.3124(3) 0.0583(12) Uani 1 1 d .
H18A H 0.1400 -0.0122 0.2639 0.070 Uiso 1 1 calc R
H18B H 0.0206 0.0719 0.2946 0.070 Uiso 1 1 calc R
C19 C 0.1207(3) -0.0072(5) 0.4170(3) 0.0448(9) Uani 1 1 d .
C20 C 0.0652(4) 0.0569(6) 0.4974(4) 0.0589(11) Uani 1 1 d .
H20 H 0.0162 0.1401 0.4875 0.071 Uiso 1 1 calc R
C21 C 0.0823(5) -0.0022(7) 0.5929(4) 0.0707(15) Uani 1 1 d .
H21 H 0.0435 0.0407 0.6468 0.085 Uiso 1 1 calc R
C22 C 0.1561(5) -0.1235(7) 0.6092(4) 0.0689(14) Uani 1 1 d .
H22 H 0.1693 -0.1616 0.6738 0.083 Uiso 1 1 calc R
C23 C 0.2092(5) -0.1868(7) 0.5290(5) 0.0703(14) Uani 1 1 d .
H23 H 0.2583 -0.2699 0.5392 0.084 Uiso 1 1 calc R
C24 C 0.1923(4) -0.1316(6) 0.4341(4) 0.0575(11) Uani 1 1 d .
H24 H 0.2291 -0.1777 0.3804 0.069 Uiso 1 1 calc R
C25 C 0.3559(3) 0.2055(4) 0.0717(2) 0.0334(7) Uani 1 1 d .
C26 C 0.3043(4) 0.0658(4) 0.0612(3) 0.0427(8) Uani 1 1 d .
H26 H 0.2728 0.0185 0.1169 0.051 Uiso 1 1 calc R
C27 C 0.2998(4) -0.0033(5) -0.0321(3) 0.0513(10) Uani 1 1 d .
H27 H 0.2656 -0.0970 -0.0387 0.062 Uiso 1 1 calc R
C28 C 0.3454(4) 0.0660(6) -0.1150(3) 0.0510(10) Uani 1 1 d .
H28 H 0.3409 0.0199 -0.1777 0.061 Uiso 1 1 calc R
C29 C 0.3981(4) 0.2039(6) -0.1048(3) 0.0490(9) Uani 1 1 d .
H29 H 0.4293 0.2507 -0.1607 0.059 Uiso 1 1 calc R
C30 C 0.4046(3) 0.2730(5) -0.0117(3) 0.0421(8) Uani 1 1 d .
H30 H 0.4418 0.3650 -0.0050 0.051 Uiso 1 1 calc R
S31 S 0.59819(8) 0.19205(11) 0.19125(7) 0.0435(2) Uani 1 1 d .
C32 C 0.6113(3) 0.0392(4) 0.2734(3) 0.0363(7) Uani 1 1 d .
C33 C 0.5117(4) -0.0352(5) 0.3105(3) 0.0421(8) Uani 1 1 d .
H33 H 0.4328 0.0018 0.2989 0.050 Uiso 1 1 calc R
C34 C 0.5294(4) -0.1651(5) 0.3650(3) 0.0481(9) Uani 1 1 d .
H34 H 0.4622 -0.2150 0.3894 0.058 Uiso 1 1 calc R
C35 C 0.6461(5) -0.2205(5) 0.3833(3) 0.0532(10) Uani 1 1 d .
H35 H 0.6574 -0.3079 0.4193 0.064 Uiso 1 1 calc R
C36 C 0.7460(4) -0.1452(6) 0.3478(4) 0.0566(11) Uani 1 1 d .
H36 H 0.8248 -0.1817 0.3604 0.068 Uiso 1 1 calc R
C37 C 0.7294(3) -0.0162(5) 0.2936(3) 0.0470(9) Uani 1 1 d .
H37 H 0.7971 0.0342 0.2705 0.056 Uiso 1 1 calc R

loop_
_atom_site_aniso_label
_atom_site_aniso_U_11
_atom_site_aniso_U_22
_atom_site_aniso_U_33
_atom_site_aniso_U_23
_atom_site_aniso_U_13
_atom_site_aniso_U_12
C1 0.0443(17) 0.0330(16) 0.0290(15) -0.0029(13) -0.0038(13) -0.0034(15)
C2 0.0346(16) 0.0319(16) 0.0336(16) -0.0015(14) -0.0014(12) -0.0031(14)
O3 0.0442(13) 0.0331(12) 0.0443(14) 0.0062(12) -0.0147(10) -0.0078(11)
C4 0.0347(16) 0.0374(18) 0.0389(17) 0.0084(16) -0.0059(13) -0.0011(15)
O5 0.0369(12) 0.0337(13) 0.0675(18) 0.0071(12) -0.0131(12) -0.0027(11)
C6 0.0350(16) 0.0317(19) 0.055(2) 0.0025(17) -0.0105(14) 0.0003(14)
O7 0.0313(12) 0.0325(13) 0.0563(16) 0.0068(12) -0.0066(10) 0.0008(10)
C8 0.0313(15) 0.0313(16) 0.0386(17) 0.0027(15) -0.0063(13) 0.0041(13)
C9 0.0317(15) 0.0326(16) 0.0321(15) 0.0012(14) -0.0032(12) 0.0005(13)
C10 0.0364(16) 0.0300(15) 0.0316(15) 0.0033(14) -0.0003(12) 0.0013(13)
C11 0.0361(16) 0.0334(16) 0.0350(16) 0.0051(14) -0.0007(12) 0.0035(14)
C12 0.0393(18) 0.049(2) 0.0360(18) -0.0013(17) -0.0102(14) 0.0029(17)
O13 0.0632(17) 0.0423(15) 0.0322(13) -0.0036(12) -0.0058(11) -0.0050(13)
C14 0.047(2) 0.050(3) 0.109(4) -0.004(3) 0.007(2) 0.008(2)
C15 0.068(3) 0.060(3) 0.059(2) 0.006(3) -0.026(2) 0.001(3)
N16 0.0354(14) 0.0381(16) 0.0428(15) 0.0073(14) -0.0085(12) -0.0056(13)
O17 0.0515(13) 0.0411(14) 0.0438(13) 0.0100(14) -0.0069(10) -0.0187(14)
C18 0.065(3) 0.053(3) 0.056(2) 0.008(2) -0.006(2) -0.030(2)
C19 0.0408(18) 0.041(2) 0.053(2) 0.0044(18) 0.0023(15) -0.0145(16)
C20 0.058(2) 0.047(3) 0.073(3) 0.002(2) 0.008(2) 0.005(2)
C21 0.082(3) 0.069(3) 0.063(3) -0.017(3) 0.026(3) -0.021(3)
C22 0.074(3) 0.068(3) 0.063(3) 0.015(3) -0.012(2) -0.018(3)
C23 0.058(3) 0.060(3) 0.092(4) 0.016(3) -0.007(3) 0.006(2)
C24 0.051(2) 0.048(2) 0.074(3) -0.001(2) 0.013(2) 0.001(2)
C25 0.0316(14) 0.0356(18) 0.0326(15) 0.0019(15) -0.0030(11) 0.0025(15)
C26 0.0487(19) 0.0358(19) 0.0445(19) -0.0004(16) 0.0116(15) -0.0010(16)
C27 0.054(2) 0.041(2) 0.058(2) -0.014(2) 0.0054(18) 0.0000(18)
C28 0.054(2) 0.060(3) 0.0390(19) -0.0155(19) 0.0010(16) 0.011(2)
C29 0.054(2) 0.060(3) 0.0330(17) 0.004(2) 0.0053(14) 0.011(2)
C30 0.0449(19) 0.041(2) 0.0404(18) 0.0044(17) 0.0025(15) -0.0030(17)
S31 0.0357(4) 0.0472(5) 0.0478(5) 0.0103(5) 0.0039(3) 0.0063(4)
C32 0.0363(16) 0.0359(17) 0.0363(16) -0.0019(15) -0.0023(13) 0.0027(14)
C33 0.0374(17) 0.045(2) 0.0433(19) -0.0011(17) -0.0013(14) -0.0009(16)
C34 0.059(2) 0.044(2) 0.041(2) 0.0005(18) -0.0009(17) -0.0071(19)
C35 0.077(3) 0.039(2) 0.044(2) 0.0027(18) 0.0010(19) 0.009(2)
C36 0.053(2) 0.056(3) 0.060(2) 0.002(2) -0.0033(19) 0.022(2)
C37 0.0372(18) 0.050(2) 0.054(2) 0.003(2) 0.0015(15) 0.0070(18)

loop_
_atom_type_symbol
_atom_type_description
_atom_type_scat_dispersion_real
_atom_type_scat_dispersion_imag
_atom_type_scat_source
C C 0.0181 0.0091 'International Tables Vol C Tables 4.2.6.8 and 6.1.1.4'
H H 0.0000 0.0000 'International Tables Vol C Tables 4.2.6.8 and 6.1.1.4'
N N 0.0311 0.0180 'International Tables Vol C Tables 4.2.6.8 and 6.1.1.4'
O O 0.0492 0.0322 'International Tables Vol C Tables 4.2.6.8 and 6.1.1.4'
S S 0.3331 0.5567 'International Tables Vol C Tables 4.2.6.8 and 6.1.1.4'

loop_
_geom_angle_atom_site_label_1
_geom_angle_atom_site_label_2
_geom_angle_atom_site_label_3
_geom_angle
O13 C1 C2 108.0(3)
O13 C1 C12 110.6(3)
C2 C1 C12 111.7(3)
O13 C1 H1 108.8
C2 C1 H1 108.8
C12 C1 H1 108.8
O3 C2 C1 109.7(3)
O3 C2 C9 103.9(3)
C1 C2 C9 114.0(3)
O3 C2 H2 109.7
C1 C2 H2 109.7
C9 C2 H2 109.7
C4 O3 C2 109.1(2)
O3 C4 O5 112.1(3)
O3 C4 C8 107.2(3)
O5 C4 C8 105.0(3)
O3 C4 H4 110.8
O5 C4 H4 110.8
C8 C4 H4 110.8
C4 O5 C6 109.7(3)
O5 C6 O7 104.4(3)
O5 C6 C14 109.3(4)
O7 C6 C14 109.0(4)
O5 C6 C15 110.8(4)
O7 C6 C15 109.7(4)
C14 C6 C15 113.2(4)
C8 O7 C6 106.8(3)
O7 C8 C9 110.3(3)
O7 C8 C4 102.7(3)
C9 C8 C4 103.8(3)
O7 C8 H8 113.1
C9 C8 H8 113.1
C4 C8 H8 113.1
N16 C9 C8 107.9(3)
N16 C9 C10 109.9(3)
C8 C9 C10 110.2(3)
N16 C9 C2 116.2(3)
C8 C9 C2 100.3(3)
C10 C9 C2 111.9(3)
C11 C10 C25 122.3(3)
C11 C10 C9 121.4(3)
C25 C10 C9 116.3(3)
C10 C11 C12 125.4(3)
C10 C11 S31 119.9(3)
C12 C11 S31 114.5(2)
C11 C12 C1 113.4(3)
C11 C12 H12A 108.9
C1 C12 H12A 108.9
C11 C12 H12B 108.9
C1 C12 H12B 108.9
H12A C12 H12B 107.7
C1 O13 H13 109.5
C6 C14 H14A 109.5
C6 C14 H14B 109.5
H14A C14 H14B 109.5
C6 C14 H14C 109.5
H14A C14 H14C 109.5
H14B C14 H14C 109.5
C6 C15 H15A 109.5
C6 C15 H15B 109.5
H15A C15 H15B 109.5
C6 C15 H15C 109.5
H15A C15 H15C 109.5
H15B C15 H15C 109.5
O17 N16 C9 107.3(2)
O17 N16 H16 126.4
C9 N16 H16 126.4
C18 O17 N16 108.2(3)
O17 C18 C19 107.2(3)
O17 C18 H18A 110.3
C19 C18 H18A 110.3
O17 C18 H18B 110.3
C19 C18 H18B 110.3
H18A C18 H18B 108.5
C20 C19 C24 118.6(4)
C20 C19 C18 121.6(4)
C24 C19 C18 119.7(4)
C19 C20 C21 120.0(5)
C19 C20 H20 120.0
C21 C20 H20 120.0
C22 C21 C20 120.7(5)
C22 C21 H21 119.6
C20 C21 H21 119.6
C23 C22 C21 118.7(5)
C23 C22 H22 120.7
C21 C22 H22 120.7
C22 C23 C24 121.5(5)
C22 C23 H23 119.2
C24 C23 H23 119.2
C23 C24 C19 120.4(5)
C23 C24 H24 119.8
C19 C24 H24 119.8
C30 C25 C26 119.2(3)
C30 C25 C10 119.8(3)
C26 C25 C10 121.1(3)
C27 C26 C25 120.0(4)
C27 C26 H26 120.0
C25 C26 H26 120.0
C28 C27 C26 120.5(4)
C28 C27 H27 119.8
C26 C27 H27 119.8
C27 C28 C29 119.7(4)
C27 C28 H28 120.1
C29 C28 H28 120.1
C28 C29 C30 120.3(4)
C28 C29 H29 119.9
C30 C29 H29 119.9
C29 C30 C25 120.3(4)
C29 C30 H30 119.8
C25 C30 H30 119.8
C32 S31 C11 102.84(16)
C33 C32 C37 119.1(4)
C33 C32 S31 123.7(3)
C37 C32 S31 116.9(3)
C32 C33 C34 120.0(4)
C32 C33 H33 120.0
C34 C33 H33 120.0
C35 C34 C33 120.6(4)
C35 C34 H34 119.7
C33 C34 H34 119.7
C34 C35 C36 119.5(4)
C34 C35 H35 120.2
C36 C35 H35 120.2
C37 C36 C35 120.4(4)
C37 C36 H36 119.8
C35 C36 H36 119.8
C36 C37 C32 120.4(4)
C36 C37 H37 119.8
C32 C37 H37 119.8

loop_
_geom_bond_atom_site_label_1
_geom_bond_atom_site_label_2
_geom_bond_distance
C1 O13 1.428(4)
C1 C2 1.511(4)
C1 C12 1.518(5)
C1 H1 0.9800
C2 O3 1.439(4)
C2 C9 1.543(4)
C2 H2 0.9800
O3 C4 1.405(4)
C4 O5 1.409(5)
C4 C8 1.547(5)
C4 H4 0.9800
O5 C6 1.426(4)
C6 O7 1.432(4)
C6 C14 1.503(6)
C6 C15 1.506(6)
O7 C8 1.428(4)
C8 C9 1.532(4)
C8 H8 0.9800
C9 N16 1.468(4)
C9 C10 1.536(5)
C10 C11 1.326(5)
C10 C25 1.500(5)
C11 C12 1.506(5)
C11 S31 1.789(4)
C12 H12A 0.9700
C12 H12B 0.9700
O13 H13 0.8200
C14 H14A 0.9600
C14 H14B 0.9600
C14 H14C 0.9600
C15 H15A 0.9600
C15 H15B 0.9600
C15 H15C 0.9600
N16 O17 1.445(4)
N16 H16 0.8600
O17 C18 1.417(5)
C18 C19 1.502(6)
C18 H18A 0.9700
C18 H18B 0.9700
C19 C20 1.375(6)
C19 C24 1.385(7)
C20 C21 1.383(7)
C20 H20 0.9300
C21 C22 1.374(9)
C21 H21 0.9300
C22 C23 1.357(8)
C22 H22 0.9300
C23 C24 1.361(7)
C23 H23 0.9300
C24 H24 0.9300
C25 C30 1.388(5)
C25 C26 1.390(5)
C26 C27 1.386(6)
C26 H26 0.9300
C27 C28 1.376(6)
C27 H27 0.9300
C28 C29 1.380(7)
C28 H28 0.9300
C29 C30 1.384(5)
C29 H29 0.9300
C30 H30 0.9300
S31 C32 1.764(4)
C32 C33 1.385(5)
C32 C37 1.398(5)
C33 C34 1.391(6)
C33 H33 0.9300
C34 C35 1.380(6)
C34 H34 0.9300
C35 C36 1.384(7)
C35 H35 0.9300
C36 C37 1.380(6)
C36 H36 0.9300
C37 H37 0.9300

loop_
_geom_torsion_atom_site_label_1
_geom_torsion_atom_site_label_2
_geom_torsion_atom_site_label_3
_geom_torsion_atom_site_label_4
_geom_torsion
O13 C1 C2 O3 61.2(4)
C12 C1 C2 O3 -60.7(4)
O13 C1 C2 C9 177.2(3)
C12 C1 C2 C9 55.3(4)
C1 C2 O3 C4 156.6(3)
C9 C2 O3 C4 34.4(3)
C2 O3 C4 O5 100.5(3)
C2 O3 C4 C8 -14.1(4)
O3 C4 O5 C6 -120.6(3)
C8 C4 O5 C6 -4.5(4)
C4 O5 C6 O7 23.6(4)
C4 O5 C6 C14 140.2(4)
C4 O5 C6 C15 -94.4(4)
O5 C6 O7 C8 -34.6(4)
C14 C6 O7 C8 -151.3(3)
C15 C6 O7 C8 84.1(3)
C6 O7 C8 C9 141.1(3)
C6 O7 C8 C4 31.0(3)
O3 C4 C8 O7 103.2(3)
O5 C4 C8 O7 -16.2(3)
O3 C4 C8 C9 -11.8(4)
O5 C4 C8 C9 -131.2(3)
O7 C8 C9 N16 43.0(4)
C4 C8 C9 N16 152.4(3)
O7 C8 C9 C10 163.0(3)
C4 C8 C9 C10 -87.6(3)
O7 C8 C9 C2 -78.9(3)
C4 C8 C9 C2 30.5(3)
O3 C2 C9 N16 -155.4(3)
C1 C2 C9 N16 85.2(4)
O3 C2 C9 C8 -39.5(3)
C1 C2 C9 C8 -158.9(3)
O3 C2 C9 C10 77.3(3)
C1 C2 C9 C10 -42.1(4)
N16 C9 C10 C11 -115.0(4)
C8 C9 C10 C11 126.2(3)
C2 C9 C10 C11 15.6(5)
N16 C9 C10 C25 67.1(4)
C8 C9 C10 C25 -51.6(4)
C2 C9 C10 C25 -162.2(3)
C25 C10 C11 C12 175.3(4)
C9 C10 C11 C12 -2.4(6)
C25 C10 C11 S31 1.8(5)
C9 C10 C11 S31 -175.9(3)
C10 C11 C12 C1 14.7(6)
S31 C11 C12 C1 -171.4(3)
O13 C1 C12 C11 -160.4(3)
C2 C1 C12 C11 -40.0(5)
C8 C9 N16 O17 -165.6(3)
C10 C9 N16 O17 74.2(3)
C2 C9 N16 O17 -54.1(4)
C9 N16 O17 C18 -157.8(3)
N16 O17 C18 C19 -172.3(3)
O17 C18 C19 C20 69.5(5)
O17 C18 C19 C24 -109.7(5)
C24 C19 C20 C21 0.6(6)
C18 C19 C20 C21 -178.7(4)
C19 C20 C21 C22 1.0(8)
C20 C21 C22 C23 -1.8(8)
C21 C22 C23 C24 0.9(8)
C22 C23 C24 C19 0.7(8)
C20 C19 C24 C23 -1.4(7)
C18 C19 C24 C23 177.8(4)
C11 C10 C25 C30 -80.4(4)
C9 C10 C25 C30 97.4(4)
C11 C10 C25 C26 98.3(4)
C9 C10 C25 C26 -83.9(4)
C30 C25 C26 C27 -1.2(6)
C10 C25 C26 C27 -180.0(3)
C25 C26 C27 C28 -0.4(6)
C26 C27 C28 C29 1.1(6)
C27 C28 C29 C30 -0.2(6)
C28 C29 C30 C25 -1.4(6)
C26 C25 C30 C29 2.1(5)
C10 C25 C30 C29 -179.1(3)
C10 C11 S31 C32 -111.1(3)
C12 C11 S31 C32 74.7(3)
C11 S31 C32 C33 33.4(4)
C11 S31 C32 C37 -152.6(3)
C37 C32 C33 C34 -1.5(6)
S31 C32 C33 C34 172.3(3)
C32 C33 C34 C35 0.5(6)
C33 C34 C35 C36 0.6(6)
C34 C35 C36 C37 -0.5(7)
C35 C36 C37 C32 -0.5(7)
C33 C32 C37 C36 1.5(6)
S31 C32 C37 C36 -172.7(3)

loop_
_cod_related_entry_id
_cod_related_entry_code
_cod_related_entry_database
1 21200137 ChemSpider
